data_4068116
loop_
_publ_author_name
'Benjamin, Sophie L.'
'Levason, William'
'Reid, Gillian'
'Warr, Robert P.'

_publ_section_title
;
 Halostibines SbMeX2and SbMe2X: Lewis Acids or Lewis Bases?
;
_journal_issue 3
_journal_name_full Organometallics
_journal_page_first 1025
_journal_paper_doi 10.1021/om2010996
_journal_volume 31
_journal_year 2012
_chemical_formula_moiety 'C9 H18 Br3 Mn O3 Sb3 1+, C F3 O3 S 1-, C7 H8'
_chemical_formula_structural '(C2 H6 Br Sb)3 (C O)3 Mn (C F3 S O3) (C7 H8)'
_chemical_formula_sum 'C17 H26 Br3 F3 Mn O6 S Sb3'
_chemical_formula_weight 1075.36
_chemical_name_systematic
;
 fac-tricarbonyltris(bromo(dimethyl)stibine)manganese(I) 
 trifluoromethanesulfonate toluene solvate 
;
_space_group_IT_number 14
_space_group_name_Hall '-P 2yn'
_symmetry_cell_setting monoclinic
_symmetry_space_group_name_Hall '-P 2yn'
_symmetry_space_group_name_H-M 'P 1 21/n 1'
_atom_sites_solution_hydrogens geom
_atom_sites_solution_primary direct
_atom_sites_solution_secondary difmap
_audit_creation_date 2011-04-28
_audit_creation_method 'SHELXL-97 + hand edit'
_audit_update_record '2011-05-01  minor revisions and contacts added'
_cell_angle_alpha 90.00
_cell_angle_beta 102.658(3)
_cell_angle_gamma 90.00
_cell_formula_units_Z 4
_cell_length_a 14.4226(5)
_cell_length_b 14.6672(10)
_cell_length_c 14.5421(10)
_cell_measurement_reflns_used 34794
_cell_measurement_temperature 120(2)
_cell_measurement_theta_max 27.48
_cell_measurement_theta_min 2.91
_cell_volume 3001.5(3)
_computing_cell_refinement 'DENZO (Otwinowski & Minor, 1997)'
_computing_data_collection 'COLLECT (Hooft, R.W.W., 1998)'
_computing_data_reduction 'DENZO (Otwinowski & Minor, 1997)'
_computing_structure_refinement 'SHELXL-97 (Sheldrick, 1997)'
_computing_structure_solution 'SHELXS-97 (Sheldrick, 1997)'
_diffrn_ambient_temperature 120(2)
_diffrn_measured_fraction_theta_full 0.992
_diffrn_measured_fraction_theta_max 0.992
_diffrn_measurement_device_type 'Bruker-Nonius APEX II CCD camera on \k-goniostat'
_diffrn_measurement_method '\f & \w scans'
_diffrn_radiation_monochromator '10cm confocal mirrors'
_diffrn_radiation_source 'Bruker-Nonius FR591 rotating anode'
_diffrn_radiation_type MoK\a
_diffrn_radiation_wavelength 0.71073
_diffrn_reflns_av_R_equivalents 0.0394
_diffrn_reflns_av_sigmaI/netI 0.0270
_diffrn_reflns_limit_h_max 18
_diffrn_reflns_limit_h_min -18
_diffrn_reflns_limit_k_max 16
_diffrn_reflns_limit_k_min -19
_diffrn_reflns_limit_l_max 18
_diffrn_reflns_limit_l_min -18
_diffrn_reflns_number 44598
_diffrn_reflns_theta_full 27.52
_diffrn_reflns_theta_max 27.52
_diffrn_reflns_theta_min 3.13
_diffrn_standards_number 0
_exptl_absorpt_coefficient_mu 7.193
_exptl_absorpt_correction_T_max 1.0000
_exptl_absorpt_correction_T_min 0.5691
_exptl_absorpt_correction_type multi-scan
_exptl_absorpt_process_details 'G.M. Sheldrick, (2007). SADABS. Version 2007/2. Bruker AXS Inc.'
_exptl_crystal_colour yellow
_exptl_crystal_density_diffrn 2.380
_exptl_crystal_density_method 'not measured'
_exptl_crystal_description block
_exptl_crystal_F_000 2008
_exptl_crystal_size_max 0.20
_exptl_crystal_size_mid 0.15
_exptl_crystal_size_min 0.13
_refine_diff_density_max 0.598
_refine_diff_density_min -0.710
_refine_diff_density_rms 0.104
_refine_ls_extinction_method none
_refine_ls_goodness_of_fit_ref 1.073
_refine_ls_hydrogen_treatment constr
_refine_ls_matrix_type full
_refine_ls_number_parameters 308
_refine_ls_number_reflns 6850
_refine_ls_number_restraints 0
_refine_ls_restrained_S_all 1.073
_refine_ls_R_factor_all 0.0248
_refine_ls_R_factor_gt 0.0225
_refine_ls_shift/su_max 0.002
_refine_ls_shift/su_mean 0.000
_refine_ls_structure_factor_coef Fsqd
_refine_ls_weighting_details 'w=1/[\s^2^(Fo^2^)+(0.0090P)^2^+8.1685P] where P=(Fo^2^+2Fc^2^)/3'
_refine_ls_weighting_scheme calc
_refine_ls_wR_factor_gt 0.0512
_refine_ls_wR_factor_ref 0.0525
_reflns_number_gt 6474
_reflns_number_total 6850
_reflns_threshold_expression I>2\s(I)
_cod_data_source_file om2010996_si_002.cif
_cod_data_source_block 11slbrpw14x
_cod_original_sg_symbol_H-M 'P 21/n'
_cod_database_code 4068116

loop_
_symmetry_equiv_pos_as_xyz
'x, y, z'
'-x+1/2, y+1/2, -z+1/2'
'-x, -y, -z'
'x-1/2, -y-1/2, z-1/2'

loop_
_atom_site_label
_atom_site_type_symbol
_atom_site_fract_x
_atom_site_fract_y
_atom_site_fract_z
_atom_site_U_iso_or_equiv
_atom_site_adp_type
_atom_site_occupancy
_atom_site_symmetry_multiplicity
_atom_site_calc_flag
_atom_site_refinement_flags
Mn1 Mn 0.17954(3) 0.73889(3) 0.49137(3) 0.01366(8) Uani 1 1 d .
Sb1 Sb 0.202802(13) 0.874264(13) 0.386447(13) 0.01826(5) Uani 1 1 d .
Sb2 Sb 0.065241(13) 0.654509(13) 0.356407(13) 0.01596(5) Uani 1 1 d .
Sb3 Sb 0.329272(12) 0.655562(12) 0.462732(13) 0.01565(5) Uani 1 1 d .
Br1 Br 0.37297(2) 0.92880(2) 0.44247(3) 0.03216(8) Uani 1 1 d .
Br2 Br 0.09469(2) 0.48501(2) 0.37964(2) 0.02581(7) Uani 1 1 d .
Br3 Br 0.30842(2) 0.64819(2) 0.28474(2) 0.02607(7) Uani 1 1 d .
S1 S -0.05097(5) 0.89495(5) 0.23252(5) 0.01800(14) Uani 1 1 d .
F1 F -0.19701(14) 0.99539(14) 0.24468(15) 0.0357(5) Uani 1 1 d .
F2 F -0.18010(16) 0.87543(16) 0.33142(18) 0.0460(6) Uani 1 1 d .
F3 F -0.08880(15) 0.99112(17) 0.37166(14) 0.0418(5) Uani 1 1 d .
O1 O 0.15165(16) 0.58664(16) 0.61674(16) 0.0283(5) Uani 1 1 d .
O2 O 0.29075(17) 0.84394(16) 0.65206(16) 0.0303(5) Uani 1 1 d .
O3 O 0.00845(15) 0.82970(16) 0.52892(16) 0.0273(5) Uani 1 1 d .
O4 O -0.11202(15) 0.84227(15) 0.15931(15) 0.0243(5) Uani 1 1 d .
O5 O -0.00661(15) 0.97339(16) 0.20174(15) 0.0264(5) Uani 1 1 d .
O6 O 0.01234(15) 0.83905(15) 0.30251(15) 0.0225(4) Uani 1 1 d .
C1 C 0.2092(3) 0.8790(2) 0.2425(2) 0.0282(7) Uani 1 1 d .
H1A H 0.2367 0.8221 0.2252 0.042 Uiso 1 1 calc R
H1B H 0.2490 0.9305 0.2320 0.042 Uiso 1 1 calc R
H1C H 0.1450 0.8866 0.2037 0.042 Uiso 1 1 calc R
C2 C 0.1428(2) 1.0005(2) 0.4150(2) 0.0241(6) Uani 1 1 d .
H2A H 0.1382 1.0022 0.4813 0.036 Uiso 1 1 calc R
H2B H 0.0793 1.0069 0.3744 0.036 Uiso 1 1 calc R
H2C H 0.1833 1.0506 0.4027 0.036 Uiso 1 1 calc R
C3 C 0.0498(2) 0.6502(2) 0.2078(2) 0.0255(7) Uani 1 1 d .
H3A H 0.1126 0.6535 0.1925 0.038 Uiso 1 1 calc R
H3B H 0.0111 0.7020 0.1791 0.038 Uiso 1 1 calc R
H3C H 0.0186 0.5931 0.1833 0.038 Uiso 1 1 calc R
C4 C -0.0773(2) 0.6468(2) 0.3719(2) 0.0239(6) Uani 1 1 d .
H4A H -0.0784 0.6483 0.4390 0.036 Uiso 1 1 calc R
H4B H -0.1060 0.5898 0.3440 0.036 Uiso 1 1 calc R
H4C H -0.1133 0.6987 0.3398 0.036 Uiso 1 1 calc R
C5 C 0.4717(2) 0.7022(2) 0.4869(2) 0.0262(7) Uani 1 1 d .
H5A H 0.4723 0.7686 0.4794 0.039 Uiso 1 1 calc R
H5B H 0.5038 0.6736 0.4414 0.039 Uiso 1 1 calc R
H5C H 0.5049 0.6859 0.5510 0.039 Uiso 1 1 calc R
C6 C 0.3527(2) 0.5138(2) 0.4836(2) 0.0258(7) Uani 1 1 d .
H6A H 0.2915 0.4823 0.4745 0.039 Uiso 1 1 calc R
H6B H 0.3893 0.5029 0.5478 0.039 Uiso 1 1 calc R
H6C H 0.3882 0.4907 0.4382 0.039 Uiso 1 1 calc R
C7 C 0.1635(2) 0.6440(2) 0.5686(2) 0.0189(6) Uani 1 1 d .
C8 C 0.2509(2) 0.8024(2) 0.5898(2) 0.0202(6) Uani 1 1 d .
C9 C 0.0742(2) 0.7952(2) 0.51256(19) 0.0181(6) Uani 1 1 d .
C10 C -0.1339(2) 0.9410(2) 0.2988(2) 0.0253(6) Uani 1 1 d .
C11 C 0.7580(3) 0.7495(3) 0.5212(3) 0.0384(8) Uani 1 1 d .
H11A H 0.7710 0.6844 0.5323 0.058 Uiso 1 1 calc R
H11B H 0.7331 0.7749 0.5732 0.058 Uiso 1 1 calc R
H11C H 0.8169 0.7811 0.5174 0.058 Uiso 1 1 calc R
C12 C 0.6861(2) 0.7619(2) 0.4304(3) 0.0292(7) Uani 1 1 d .
C13 C 0.6375(3) 0.8446(2) 0.4111(3) 0.0339(8) Uani 1 1 d .
H13 H 0.6502 0.8928 0.4558 0.041 Uiso 1 1 calc R
C14 C 0.5715(3) 0.8572(3) 0.3283(3) 0.0377(9) Uani 1 1 d .
H14 H 0.5396 0.9141 0.3161 0.045 Uiso 1 1 calc R
C15 C 0.5509(3) 0.7870(3) 0.2619(3) 0.0378(8) Uani 1 1 d .
H15 H 0.5046 0.7953 0.2050 0.045 Uiso 1 1 calc R
C16 C 0.5989(3) 0.7056(3) 0.2803(3) 0.0347(8) Uani 1 1 d .
H16 H 0.5857 0.6574 0.2358 0.042 Uiso 1 1 calc R
C17 C 0.6666(2) 0.6936(2) 0.3635(2) 0.0296(7) Uani 1 1 d .
H17 H 0.7000 0.6374 0.3746 0.036 Uiso 1 1 calc R

loop_
_atom_site_aniso_label
_atom_site_aniso_U_11
_atom_site_aniso_U_22
_atom_site_aniso_U_33
_atom_site_aniso_U_23
_atom_site_aniso_U_13
_atom_site_aniso_U_12
Mn1 0.01347(18) 0.0150(2) 0.01189(19) 0.00004(15) 0.00150(15) -0.00002(15)
Sb1 0.02208(10) 0.01552(10) 0.01791(10) 0.00091(7) 0.00599(7) 0.00039(7)
Sb2 0.01517(9) 0.01721(10) 0.01419(9) -0.00084(7) 0.00034(7) -0.00065(7)
Sb3 0.01432(9) 0.01605(10) 0.01632(9) -0.00078(7) 0.00282(7) 0.00076(6)
Br1 0.02255(15) 0.02615(17) 0.0485(2) -0.00012(14) 0.00933(14) -0.00372(12)
Br2 0.02666(15) 0.01711(14) 0.03078(17) -0.00027(12) 0.00002(13) -0.00017(11)
Br3 0.02937(16) 0.03266(18) 0.01607(14) -0.00196(12) 0.00473(12) 0.00741(13)
S1 0.0184(3) 0.0203(3) 0.0143(3) 0.0008(3) 0.0014(3) -0.0019(3)
F1 0.0300(10) 0.0336(11) 0.0394(11) -0.0038(9) -0.0013(9) 0.0104(8)
F2 0.0437(12) 0.0438(13) 0.0613(15) 0.0102(11) 0.0350(12) 0.0007(10)
F3 0.0402(12) 0.0557(14) 0.0276(11) -0.0177(10) 0.0032(9) 0.0066(10)
O1 0.0303(12) 0.0294(13) 0.0257(11) 0.0107(10) 0.0071(9) -0.0015(10)
O2 0.0308(12) 0.0316(13) 0.0240(12) -0.0118(10) -0.0036(10) -0.0013(10)
O3 0.0233(11) 0.0325(13) 0.0278(12) -0.0029(10) 0.0092(9) 0.0070(9)
O4 0.0255(11) 0.0261(12) 0.0188(11) -0.0036(9) -0.0003(9) -0.0038(9)
O5 0.0258(11) 0.0281(12) 0.0238(11) 0.0062(9) 0.0019(9) -0.0069(9)
O6 0.0225(10) 0.0232(11) 0.0207(11) 0.0047(8) 0.0023(9) 0.0033(8)
C1 0.0413(18) 0.0254(17) 0.0223(16) 0.0042(13) 0.0164(14) 0.0030(14)
C2 0.0299(16) 0.0165(14) 0.0262(16) -0.0019(12) 0.0068(13) 0.0030(12)
C3 0.0297(16) 0.0285(17) 0.0161(14) -0.0030(12) 0.0002(12) 0.0030(13)
C4 0.0185(14) 0.0267(16) 0.0257(16) 0.0006(12) 0.0028(12) -0.0017(12)
C5 0.0162(13) 0.0333(18) 0.0296(17) 0.0005(14) 0.0063(12) -0.0041(12)
C6 0.0280(15) 0.0181(15) 0.0267(16) -0.0012(12) -0.0043(13) 0.0029(12)
C7 0.0142(13) 0.0243(15) 0.0172(14) -0.0009(11) 0.0010(11) 0.0006(11)
C8 0.0176(13) 0.0214(15) 0.0219(14) 0.0010(12) 0.0047(11) 0.0022(11)
C9 0.0212(14) 0.0196(14) 0.0123(12) -0.0003(11) 0.0010(11) -0.0012(11)
C10 0.0267(15) 0.0273(17) 0.0213(15) 0.0007(12) 0.0042(12) 0.0004(13)
C11 0.038(2) 0.038(2) 0.039(2) -0.0019(16) 0.0085(16) -0.0044(16)
C12 0.0260(16) 0.0298(18) 0.0360(18) 0.0032(14) 0.0159(14) -0.0037(13)
C13 0.0361(19) 0.0261(18) 0.046(2) -0.0031(15) 0.0224(17) -0.0034(14)
C14 0.0372(19) 0.0314(19) 0.049(2) 0.0137(17) 0.0205(18) 0.0098(15)
C15 0.0386(19) 0.044(2) 0.0323(19) 0.0105(16) 0.0112(16) 0.0059(17)
C16 0.045(2) 0.0333(19) 0.0285(17) -0.0010(15) 0.0132(15) 0.0011(16)
C17 0.0329(17) 0.0261(17) 0.0334(18) 0.0059(14) 0.0148(14) 0.0029(14)

loop_
_atom_type_symbol
_atom_type_description
_atom_type_scat_dispersion_real
_atom_type_scat_dispersion_imag
_atom_type_scat_source
C C 0.0033 0.0016 'International Tables Vol C Tables 4.2.6.8 and 6.1.1.4'
H H 0.0000 0.0000 'International Tables Vol C Tables 4.2.6.8 and 6.1.1.4'
O O 0.0106 0.0060 'International Tables Vol C Tables 4.2.6.8 and 6.1.1.4'
F F 0.0171 0.0103 'International Tables Vol C Tables 4.2.6.8 and 6.1.1.4'
S S 0.1246 0.1234 'International Tables Vol C Tables 4.2.6.8 and 6.1.1.4'
Mn Mn 0.3368 0.7283 'International Tables Vol C Tables 4.2.6.8 and 6.1.1.4'
Br Br -0.2901 2.4595 'International Tables Vol C Tables 4.2.6.8 and 6.1.1.4'
Sb Sb -0.5866 1.5461 'International Tables Vol C Tables 4.2.6.8 and 6.1.1.4'

loop_
_geom_angle_atom_site_label_1
_geom_angle_atom_site_label_2
_geom_angle_atom_site_label_3
_geom_angle
C9 Mn1 C8 89.07(13)
C9 Mn1 C7 91.06(13)
C8 Mn1 C7 91.83(13)
C9 Mn1 Sb1 88.40(9)
C8 Mn1 Sb1 86.96(10)
C7 Mn1 Sb1 178.68(10)
C9 Mn1 Sb2 85.91(9)
C8 Mn1 Sb2 174.92(9)
C7 Mn1 Sb2 87.51(9)
Sb1 Mn1 Sb2 93.646(15)
C9 Mn1 Sb3 178.89(9)
C8 Mn1 Sb3 91.14(9)
C7 Mn1 Sb3 87.84(9)
Sb1 Mn1 Sb3 92.699(14)
Sb2 Mn1 Sb3 93.863(15)
C1 Sb1 C2 105.86(13)
C1 Sb1 Br1 93.35(10)
C2 Sb1 Br1 93.97(9)
C1 Sb1 Mn1 130.69(9)
C2 Sb1 Mn1 116.46(9)
Br1 Sb1 Mn1 107.191(14)
C4 Sb2 C3 102.63(13)
C4 Sb2 Br2 94.11(9)
C3 Sb2 Br2 94.79(9)
C4 Sb2 Mn1 114.64(9)
C3 Sb2 Mn1 133.93(9)
Br2 Sb2 Mn1 107.956(14)
C6 Sb3 C5 100.05(13)
C6 Sb3 Br3 94.81(9)
C5 Sb3 Br3 94.40(9)
C6 Sb3 Mn1 123.51(9)
C5 Sb3 Mn1 129.20(9)
Br3 Sb3 Mn1 105.471(13)
O5 S1 O4 116.07(13)
O5 S1 O6 114.46(13)
O4 S1 O6 113.54(13)
O5 S1 C10 104.88(15)
O4 S1 C10 102.88(14)
O6 S1 C10 102.83(14)
Sb1 C1 H1A 109.5
Sb1 C1 H1B 109.5
H1A C1 H1B 109.5
Sb1 C1 H1C 109.5
H1A C1 H1C 109.5
H1B C1 H1C 109.5
Sb1 C2 H2A 109.5
Sb1 C2 H2B 109.5
H2A C2 H2B 109.5
Sb1 C2 H2C 109.5
H2A C2 H2C 109.5
H2B C2 H2C 109.5
Sb2 C3 H3A 109.5
Sb2 C3 H3B 109.5
H3A C3 H3B 109.5
Sb2 C3 H3C 109.5
H3A C3 H3C 109.5
H3B C3 H3C 109.5
Sb2 C4 H4A 109.5
Sb2 C4 H4B 109.5
H4A C4 H4B 109.5
Sb2 C4 H4C 109.5
H4A C4 H4C 109.5
H4B C4 H4C 109.5
Sb3 C5 H5A 109.5
Sb3 C5 H5B 109.5
H5A C5 H5B 109.5
Sb3 C5 H5C 109.5
H5A C5 H5C 109.5
H5B C5 H5C 109.5
Sb3 C6 H6A 109.5
Sb3 C6 H6B 109.5
H6A C6 H6B 109.5
Sb3 C6 H6C 109.5
H6A C6 H6C 109.5
H6B C6 H6C 109.5
O1 C7 Mn1 178.3(3)
O2 C8 Mn1 176.1(3)
O3 C9 Mn1 177.7(3)
F2 C10 F1 108.5(3)
F2 C10 F3 108.3(3)
F1 C10 F3 106.9(3)
F2 C10 S1 111.2(2)
F1 C10 S1 110.6(2)
F3 C10 S1 111.2(2)
C12 C11 H11A 109.5
C12 C11 H11B 109.5
H11A C11 H11B 109.5
C12 C11 H11C 109.5
H11A C11 H11C 109.5
H11B C11 H11C 109.5
C17 C12 C13 118.1(3)
C17 C12 C11 121.8(3)
C13 C12 C11 120.1(3)
C14 C13 C12 120.9(4)
C14 C13 H13 119.6
C12 C13 H13 119.6
C13 C14 C15 120.5(3)
C13 C14 H14 119.7
C15 C14 H14 119.7
C16 C15 C14 118.9(4)
C16 C15 H15 120.6
C14 C15 H15 120.6
C15 C16 C17 120.5(4)
C15 C16 H16 119.8
C17 C16 H16 119.8
C12 C17 C16 121.1(3)
C12 C17 H17 119.4
C16 C17 H17 119.4

loop_
_geom_bond_atom_site_label_1
_geom_bond_atom_site_label_2
_geom_bond_distance
Mn1 C9 1.814(3)
Mn1 C8 1.825(3)
Mn1 C7 1.835(3)
Mn1 Sb1 2.5706(5)
Mn1 Sb2 2.5852(5)
Mn1 Sb3 2.5932(4)
Sb1 C1 2.116(3)
Sb1 C2 2.123(3)
Sb1 Br1 2.5398(4)
Sb2 C4 2.119(3)
Sb2 C3 2.124(3)
Sb2 Br2 2.5322(4)
Sb3 C6 2.117(3)
Sb3 C5 2.120(3)
Sb3 Br3 2.5418(4)
S1 O5 1.435(2)
S1 O4 1.447(2)
S1 O6 1.461(2)
S1 C10 1.823(3)
F1 C10 1.330(4)
F2 C10 1.316(4)
F3 C10 1.335(4)
O1 C7 1.130(4)
O2 C8 1.137(4)
O3 C9 1.145(4)
C1 H1A 0.9800
C1 H1B 0.9800
C1 H1C 0.9800
C2 H2A 0.9800
C2 H2B 0.9800
C2 H2C 0.9800
C3 H3A 0.9800
C3 H3B 0.9800
C3 H3C 0.9800
C4 H4A 0.9800
C4 H4B 0.9800
C4 H4C 0.9800
C5 H5A 0.9800
C5 H5B 0.9800
C5 H5C 0.9800
C6 H6A 0.9800
C6 H6B 0.9800
C6 H6C 0.9800
C11 C12 1.500(5)
C11 H11A 0.9800
C11 H11B 0.9800
C11 H11C 0.9800
C12 C17 1.382(5)
C12 C13 1.399(5)
C13 C14 1.374(6)
C13 H13 0.9500
C14 C15 1.399(6)
C14 H14 0.9500
C15 C16 1.376(5)
C15 H15 0.9500
C16 C17 1.389(5)
C16 H16 0.9500
C17 H17 0.9500

loop_
_geom_contact_atom_site_label_1
_geom_contact_atom_site_label_2
_geom_contact_distance
_geom_contact_site_symmetry_2
Sb1 O6 2.799(2) .
Sb2 O6 2.874(2) .
Sb3 O4 2.798(2) 4_676

loop_
_geom_torsion_atom_site_label_1
_geom_torsion_atom_site_label_2
_geom_torsion_atom_site_label_3
_geom_torsion_atom_site_label_4
_geom_torsion
Br1 Sb1 Mn1 C8 39.51(9)
Br1 Sb1 Mn1 Sb3 -51.492(16)
Br2 Sb2 Mn1 C7 -35.58(9)
Br2 Sb2 Mn1 Sb3 52.083(16)
Br3 Sb3 Mn1 Sb1 -52.768(15)
Br3 Sb3 Mn1 Sb2 41.073(16)
